data_4324678
loop_
_publ_author_name
'Allen Bowden'
'Peter N. Horton'
'Andrew W. G. Platt'

_publ_section_title
;
 Lanthanide Nitrate Complexes of Tri-Isobutylphosphine Oxide: Solid State
 and CD2Cl2 Solution Structures
;
_journal_name_full 'Inorganic Chemistry'
_journal_page_first 2553
_journal_page_last 2561
_journal_paper_doi 10.1021/ic102385p
_journal_volume 50
_journal_year 2011
_chemical_formula_sum 'C36 H81 N3 Nd O12 P3'
_chemical_formula_weight 985.19
_chemical_name_systematic
;
 ?
;
_space_group_IT_number 19
_symmetry_cell_setting orthorhombic
_symmetry_space_group_name_Hall 'P 2ac 2ab'
_symmetry_space_group_name_H-M 'P 21 21 21'
_atom_sites_solution_hydrogens geom
_atom_sites_solution_primary direct
_atom_sites_solution_secondary difmap
_audit_creation_method SHELXL-97
_cell_angle_alpha 90.00
_cell_angle_beta 90.00
_cell_angle_gamma 90.00
_cell_formula_units_Z 4
_cell_length_a 14.3298(5)
_cell_length_b 14.4760(5)
_cell_length_c 23.9774(9)
_cell_measurement_reflns_used 5095
_cell_measurement_temperature 120(2)
_cell_measurement_theta_max 27.485
_cell_measurement_theta_min 2.910
_cell_volume 4973.8(3)
_computing_cell_refinement 'DENZO (Otwinowski & Minor, 1997) & COLLECT (Hooft, R.W.W., 1998)'
_computing_data_collection 'COLLECT (Hooft, R.W.W., 1998)'
_computing_data_reduction 'DENZO (Otwinowski & Minor, 1997) & COLLECT (Hooft, R.W.W., 1998)'
_computing_molecular_graphics 'ORTEP3 for Windows (Farrugia, 1997)'
_computing_publication_material 'WinGX (Farrugia, 1999)'
_computing_structure_refinement 'SHELXL-97 (Sheldrick, 2008)'
_computing_structure_solution 'SHELXS-97 (Sheldrick, 2008)'
_diffrn_ambient_temperature 120(2)
_diffrn_detector_area_resol_mean 9.091
_diffrn_measured_fraction_theta_full 0.984
_diffrn_measured_fraction_theta_max 0.984
_diffrn_measurement_device_type 'Bruker-Nonius Roper CCD camera on \k-goniostat'
_diffrn_measurement_method '\f & \w scans'
_diffrn_radiation_monochromator graphite
_diffrn_radiation_source 'Bruker-Nonius FR591 rotating anode'
_diffrn_radiation_type MoK\a
_diffrn_radiation_wavelength 0.71073
_diffrn_reflns_av_R_equivalents 0.0504
_diffrn_reflns_av_sigmaI/netI 0.0621
_diffrn_reflns_limit_h_max 18
_diffrn_reflns_limit_h_min -18
_diffrn_reflns_limit_k_max 18
_diffrn_reflns_limit_k_min -18
_diffrn_reflns_limit_l_max 31
_diffrn_reflns_limit_l_min -30
_diffrn_reflns_number 31534
_diffrn_reflns_theta_full 27.48
_diffrn_reflns_theta_max 27.48
_diffrn_reflns_theta_min 2.91
_exptl_absorpt_coefficient_mu 1.194
_exptl_absorpt_correction_T_max 0.9105
_exptl_absorpt_correction_T_min 0.7466
_exptl_absorpt_correction_type multi-scan
_exptl_absorpt_process_details 'SADABS 2007/2 (Sheldrick, G.M., 2007)'
_exptl_crystal_colour 'Pale Purple'
_exptl_crystal_density_diffrn 1.316
_exptl_crystal_description 'Cut Block'
_exptl_crystal_F_000 2076
_exptl_crystal_size_max 0.26
_exptl_crystal_size_mid 0.13
_exptl_crystal_size_min 0.08
_refine_diff_density_max 1.793
_refine_diff_density_min -2.300
_refine_diff_density_rms 0.179
_refine_ls_abs_structure_details 'Flack H D (1983), Acta Cryst. A39, 876-881'
_refine_ls_abs_structure_Flack 0.10(2)
_refine_ls_extinction_method none
_refine_ls_goodness_of_fit_ref 1.127
_refine_ls_hydrogen_treatment constr
_refine_ls_matrix_type full
_refine_ls_number_parameters 624
_refine_ls_number_reflns 11004
_refine_ls_number_restraints 372
_refine_ls_restrained_S_all 1.128
_refine_ls_R_factor_all 0.0798
_refine_ls_R_factor_gt 0.0789
_refine_ls_shift/su_max 0.001
_refine_ls_shift/su_mean 0.000
_refine_ls_structure_factor_coef Fsqd
_refine_ls_weighting_details 'calc w=1/[\s^2^(Fo^2^)+(0.0000P)^2^+66.6835P] where P=(Fo^2^+2Fc^2^)/3'
_refine_ls_weighting_scheme calc
_refine_ls_wR_factor_gt 0.1833
_refine_ls_wR_factor_ref 0.1838
_reflns_number_gt 10845
_reflns_number_total 11004
_reflns_threshold_expression >2sigma(I)
_cod_data_source_file ic102385p_si_001_03.cif
_cod_data_source_block Nd
_cod_database_code 4324678

loop_
_symmetry_equiv_pos_as_xyz
'x, y, z'
'-x+1/2, -y, z+1/2'
'-x, y+1/2, -z+1/2'
'x+1/2, -y+1/2, -z'

loop_
_atom_site_label
_atom_site_type_symbol
_atom_site_fract_x
_atom_site_fract_y
_atom_site_fract_z
_atom_site_U_iso_or_equiv
_atom_site_adp_type
_atom_site_occupancy
_atom_site_symmetry_multiplicity
_atom_site_calc_flag
_atom_site_refinement_flags
_atom_site_disorder_assembly
_atom_site_disorder_group
Nd1 Nd 0.81825(3) 0.05749(3) 0.584440(17) 0.02296(12) Uani 1 1 d . A .
C1 C 1.1056(6) -0.1340(7) 0.5519(4) 0.031(2) Uani 1 1 d D A .
H1A H 1.1094 -0.1325 0.5932 0.038 Uiso 1 1 calc R . .
H1B H 1.1299 -0.1947 0.5397 0.038 Uiso 1 1 calc R . .
C2 C 1.1708(6) -0.0584(8) 0.5288(4) 0.039(2) Uani 1 1 d D . .
H2 H 1.1667 -0.0595 0.4872 0.047 Uiso 1 1 calc R . .
C3 C 1.2736(7) -0.0805(10) 0.5459(6) 0.055(4) Uani 1 1 d D . .
H3A H 1.2778 -0.0856 0.5865 0.082 Uiso 1 1 calc R . .
H3B H 1.3147 -0.0308 0.5329 0.082 Uiso 1 1 calc R . .
H3C H 1.2929 -0.1390 0.5288 0.082 Uiso 1 1 calc R . .
C4 C 1.1467(8) 0.0389(8) 0.5487(5) 0.050(3) Uani 1 1 d D . .
H4A H 1.0859 0.0571 0.5336 0.074 Uiso 1 1 calc R . .
H4B H 1.1946 0.0822 0.5357 0.074 Uiso 1 1 calc R . .
H4C H 1.1442 0.0399 0.5895 0.074 Uiso 1 1 calc R . .
C5 C 0.9786(7) -0.1118(7) 0.4580(3) 0.031(2) Uani 1 1 d D A .
H5A H 0.9122 -0.1171 0.4470 0.038 Uiso 1 1 calc R . .
H5B H 0.9984 -0.0478 0.4495 0.038 Uiso 1 1 calc R . .
C6 C 1.0361(7) -0.1783(7) 0.4199(4) 0.039(2) Uani 1 1 d D . .
H6 H 1.0999 -0.1845 0.4363 0.046 Uiso 1 1 calc R . .
C7 C 0.9950(9) -0.2745(7) 0.4142(6) 0.053(3) Uani 1 1 d D . .
H7A H 0.9296 -0.2698 0.4027 0.080 Uiso 1 1 calc R . .
H7B H 0.9988 -0.3065 0.4501 0.080 Uiso 1 1 calc R . .
H7C H 1.0302 -0.3092 0.3861 0.080 Uiso 1 1 calc R . .
C8 C 1.0460(11) -0.1361(10) 0.3616(5) 0.062(4) Uani 1 1 d D . .
H8A H 1.0811 -0.1785 0.3376 0.092 Uiso 1 1 calc R . .
H8B H 1.0794 -0.0772 0.3642 0.092 Uiso 1 1 calc R . .
H8C H 0.9840 -0.1256 0.3456 0.092 Uiso 1 1 calc R . .
C9 C 0.9269(7) -0.2357(7) 0.5504(4) 0.035(2) Uani 1 1 d D A .
H9A H 0.8712 -0.2421 0.5263 0.042 Uiso 1 1 calc R . .
H9B H 0.9696 -0.2873 0.5413 0.042 Uiso 1 1 calc R . .
C10 C 0.8960(8) -0.2461(9) 0.6112(5) 0.044(3) Uani 1 1 d D . .
H10 H 0.8740 -0.1850 0.6255 0.053 Uiso 1 1 calc R . .
C11 C 0.9764(8) -0.2805(9) 0.6475(5) 0.048(3) Uani 1 1 d D . .
H11A H 0.9532 -0.2939 0.6851 0.072 Uiso 1 1 calc R . .
H11B H 1.0248 -0.2329 0.6496 0.072 Uiso 1 1 calc R . .
H11C H 1.0026 -0.3369 0.6312 0.072 Uiso 1 1 calc R . .
C12 C 0.8145(9) -0.3159(11) 0.6130(6) 0.074(5) Uani 1 1 d D . .
H12A H 0.8369 -0.3769 0.6014 0.111 Uiso 1 1 calc R . .
H12B H 0.7649 -0.2955 0.5877 0.111 Uiso 1 1 calc R . .
H12C H 0.7900 -0.3196 0.6511 0.111 Uiso 1 1 calc R . .
O1 O 0.9373(4) -0.0485(5) 0.5618(2) 0.0298(15) Uani 1 1 d D A .
P1 P 0.98531(17) -0.12726(18) 0.53264(10) 0.0257(5) Uani 1 1 d D . .
C13 C 0.5806(6) 0.2568(7) 0.5798(4) 0.0283(19) Uani 1 1 d . A .
H13A H 0.6207 0.2642 0.5465 0.034 Uiso 1 1 calc R . .
H13B H 0.5186 0.2830 0.5707 0.034 Uiso 1 1 calc R . .
C14 C 0.6231(8) 0.3132(9) 0.6278(4) 0.039(3) Uani 1 1 d . . .
H14 H 0.6616 0.2708 0.6514 0.047 Uiso 1 1 calc R . .
C15 C 0.6867(10) 0.3899(8) 0.6049(5) 0.050(3) Uani 1 1 d . . .
H15A H 0.6520 0.4271 0.5777 0.076 Uiso 1 1 calc R . .
H15B H 0.7411 0.3621 0.5868 0.076 Uiso 1 1 calc R . .
H15C H 0.7074 0.4295 0.6357 0.076 Uiso 1 1 calc R . .
C16 C 0.5482(11) 0.3564(10) 0.6642(5) 0.059(4) Uani 1 1 d . . .
H16A H 0.5777 0.3938 0.6933 0.088 Uiso 1 1 calc R . .
H16B H 0.5107 0.3075 0.6815 0.088 Uiso 1 1 calc R . .
H16C H 0.5079 0.3957 0.6413 0.088 Uiso 1 1 calc R . .
C17 C 0.4862(6) 0.1226(7) 0.6505(4) 0.027(2) Uani 1 1 d . A .
H17A H 0.5141 0.1509 0.6842 0.032 Uiso 1 1 calc R . .
H17B H 0.4288 0.1578 0.6416 0.032 Uiso 1 1 calc R . .
C18 C 0.4581(7) 0.0230(8) 0.6647(4) 0.036(3) Uani 1 1 d . . .
H18 H 0.4436 -0.0096 0.6290 0.043 Uiso 1 1 calc R . .
C19 C 0.3695(8) 0.0219(9) 0.7010(6) 0.051(3) Uani 1 1 d . . .
H19A H 0.3500 -0.0421 0.7073 0.077 Uiso 1 1 calc R . .
H19B H 0.3195 0.0555 0.6819 0.077 Uiso 1 1 calc R . .
H19C H 0.3827 0.0516 0.7369 0.077 Uiso 1 1 calc R . .
C20 C 0.5348(8) -0.0298(7) 0.6939(4) 0.035(2) Uani 1 1 d . . .
H20A H 0.5903 -0.0317 0.6701 0.052 Uiso 1 1 calc R . .
H20B H 0.5137 -0.0930 0.7015 0.052 Uiso 1 1 calc R . .
H20C H 0.5501 0.0009 0.7292 0.052 Uiso 1 1 calc R . .
C21 C 0.5095(7) 0.0798(8) 0.5349(4) 0.032(2) Uani 1 1 d . A .
H21A H 0.5084 0.0126 0.5424 0.039 Uiso 1 1 calc R . .
H21B H 0.4439 0.1011 0.5339 0.039 Uiso 1 1 calc R . .
C22 C 0.5515(7) 0.0944(7) 0.4765(4) 0.031(2) Uani 1 1 d . . .
H22 H 0.6207 0.1001 0.4805 0.037 Uiso 1 1 calc R . .
C23 C 0.5309(10) 0.0082(8) 0.4420(5) 0.047(3) Uani 1 1 d . . .
H23A H 0.5604 -0.0455 0.4595 0.070 Uiso 1 1 calc R . .
H23B H 0.5557 0.0162 0.4043 0.070 Uiso 1 1 calc R . .
H23C H 0.4633 -0.0015 0.4401 0.070 Uiso 1 1 calc R . .
C24 C 0.5154(8) 0.1815(9) 0.4478(4) 0.042(3) Uani 1 1 d . . .
H24A H 0.5413 0.1851 0.4100 0.063 Uiso 1 1 calc R . .
H24B H 0.5347 0.2360 0.4691 0.063 Uiso 1 1 calc R . .
H24C H 0.4472 0.1793 0.4457 0.063 Uiso 1 1 calc R . .
O2 O 0.6602(4) 0.0930(5) 0.6060(3) 0.0256(14) Uani 1 1 d . A .
P2 P 0.56714(15) 0.13652(19) 0.59350(9) 0.0257(5) Uani 1 1 d . . .
C25 C 0.9329(13) 0.0424(19) 0.7618(12) 0.045(5) Uani 0.375(11) 1 d PDU A 1
H25A H 0.9589 0.0907 0.7370 0.054 Uiso 0.375(11) 1 calc PR A 1
H25B H 0.9305 0.0678 0.8001 0.054 Uiso 0.375(11) 1 calc PR A 1
C26 C 0.9980(19) -0.043(2) 0.7609(11) 0.055(5) Uani 0.375(11) 1 d PDU A 1
H26 H 0.9674 -0.0967 0.7800 0.066 Uiso 0.375(11) 1 calc PR A 1
C27 C 1.091(2) -0.015(4) 0.7925(18) 0.061(8) Uani 0.375(11) 1 d PDU A 1
H27A H 1.1390 -0.0621 0.7860 0.092 Uiso 0.375(11) 1 calc PR A 1
H27B H 1.0786 -0.0100 0.8326 0.092 Uiso 0.375(11) 1 calc PR A 1
H27C H 1.1131 0.0447 0.7783 0.092 Uiso 0.375(11) 1 calc PR A 1
C28 C 1.033(3) -0.072(3) 0.7032(13) 0.062(8) Uani 0.375(11) 1 d PDU A 1
H28A H 0.9799 -0.0901 0.6799 0.093 Uiso 0.375(11) 1 calc PR A 1
H28B H 1.0760 -0.1242 0.7070 0.093 Uiso 0.375(11) 1 calc PR A 1
H28C H 1.0656 -0.0198 0.6858 0.093 Uiso 0.375(11) 1 calc PR A 1
C29 C 0.7746(18) -0.0775(12) 0.7823(9) 0.038(4) Uani 0.375(11) 1 d PDU A 1
H29A H 0.8018 -0.0708 0.8200 0.046 Uiso 0.375(11) 1 calc PR A 1
H29B H 0.7064 -0.0682 0.7859 0.046 Uiso 0.375(11) 1 calc PR A 1
C30 C 0.7909(18) -0.1787(13) 0.7632(10) 0.041(4) Uani 0.375(11) 1 d PDU A 1
H30 H 0.8503 -0.1809 0.7413 0.049 Uiso 0.375(11) 1 calc PR A 1
C31 C 0.711(2) -0.207(2) 0.7246(13) 0.052(8) Uani 0.375(11) 1 d PDU A 1
H31A H 0.7098 -0.2745 0.7212 0.078 Uiso 0.375(11) 1 calc PR A 1
H31B H 0.7207 -0.1795 0.6877 0.078 Uiso 0.375(11) 1 calc PR A 1
H31C H 0.6519 -0.1854 0.7402 0.078 Uiso 0.375(11) 1 calc PR A 1
C32 C 0.800(2) -0.2463(19) 0.8122(12) 0.039(6) Uani 0.375(11) 1 d PDU A 1
H32A H 0.8609 -0.2390 0.8298 0.058 Uiso 0.375(11) 1 calc PR A 1
H32B H 0.7930 -0.3098 0.7986 0.058 Uiso 0.375(11) 1 calc PR A 1
H32C H 0.7506 -0.2334 0.8396 0.058 Uiso 0.375(11) 1 calc PR A 1
C33 C 0.742(2) 0.1197(18) 0.7541(12) 0.067(6) Uani 0.375(11) 1 d PDU A 1
H33A H 0.7428 0.1596 0.7206 0.080 Uiso 0.375(11) 1 calc PR A 1
H33B H 0.6775 0.0979 0.7595 0.080 Uiso 0.375(11) 1 calc PR A 1
C34 C 0.769(3) 0.1786(19) 0.8042(12) 0.069(6) Uani 0.375(11) 1 d PDU A 1
H34 H 0.8381 0.1886 0.8040 0.082 Uiso 0.375(11) 1 calc PR A 1
C35 C 0.741(3) 0.133(3) 0.8592(12) 0.060(9) Uani 0.375(11) 1 d PDU A 1
H35A H 0.6762 0.1111 0.8565 0.090 Uiso 0.375(11) 1 calc PR A 1
H35B H 0.7454 0.1785 0.8895 0.090 Uiso 0.375(11) 1 calc PR A 1
H35C H 0.7822 0.0810 0.8670 0.090 Uiso 0.375(11) 1 calc PR A 1
C36 C 0.719(4) 0.274(2) 0.8001(16) 0.077(10) Uani 0.375(11) 1 d PDU A 1
H36A H 0.7245 0.2983 0.7621 0.115 Uiso 0.375(11) 1 calc PR A 1
H36B H 0.7472 0.3175 0.8264 0.115 Uiso 0.375(11) 1 calc PR A 1
H36C H 0.6524 0.2664 0.8093 0.115 Uiso 0.375(11) 1 calc PR A 1
O3 O 0.8112(16) -0.002(2) 0.6787(6) 0.023(4) Uani 0.375(11) 1 d PDU A 1
P3 P 0.8196(7) 0.0148(7) 0.7399(4) 0.0241(18) Uani 0.375(11) 1 d PDU A 1
C225 C 0.9462(11) 0.0195(15) 0.7690(8) 0.060(5) Uani 0.625(11) 1 d PDU A 2
H22A H 0.9591 0.0845 0.7587 0.072 Uiso 0.625(11) 1 calc PR A 2
H22B H 0.9387 0.0167 0.8100 0.072 Uiso 0.625(11) 1 calc PR A 2
C226 C 1.0294(14) -0.0413(18) 0.7515(8) 0.065(5) Uani 0.625(11) 1 d PDU A 2
H226 H 1.0070 -0.1068 0.7511 0.078 Uiso 0.625(11) 1 calc PR A 2
C227 C 1.1113(19) -0.036(2) 0.7952(11) 0.068(7) Uani 0.625(11) 1 d PDU A 2
H22C H 1.1497 -0.0914 0.7925 0.103 Uiso 0.625(11) 1 calc PR A 2
H22D H 1.0853 -0.0306 0.8328 0.103 Uiso 0.625(11) 1 calc PR A 2
H22E H 1.1497 0.0188 0.7872 0.103 Uiso 0.625(11) 1 calc PR A 2
C228 C 1.0735(17) -0.0219(17) 0.6947(8) 0.060(6) Uani 0.625(11) 1 d PDU A 2
H22F H 1.0257 -0.0266 0.6656 0.090 Uiso 0.625(11) 1 calc PR A 2
H22G H 1.1229 -0.0671 0.6874 0.090 Uiso 0.625(11) 1 calc PR A 2
H22H H 1.1001 0.0405 0.6945 0.090 Uiso 0.625(11) 1 calc PR A 2
C229 C 0.7838(12) -0.1174(10) 0.7560(6) 0.038(3) Uani 0.625(11) 1 d PDU A 2
H22I H 0.7164 -0.1037 0.7523 0.046 Uiso 0.625(11) 1 calc PR A 2
H22J H 0.7989 -0.1641 0.7272 0.046 Uiso 0.625(11) 1 calc PR A 2
C230 C 0.7976(13) -0.1644(10) 0.8134(6) 0.042(3) Uani 0.625(11) 1 d PDU A 2
H230 H 0.8660 -0.1722 0.8203 0.051 Uiso 0.625(11) 1 calc PR A 2
C231 C 0.752(2) -0.2591(14) 0.8123(11) 0.080(7) Uani 0.625(11) 1 d PDU A 2
H23D H 0.7402 -0.2796 0.8506 0.121 Uiso 0.625(11) 1 calc PR A 2
H23E H 0.7941 -0.3031 0.7939 0.121 Uiso 0.625(11) 1 calc PR A 2
H23F H 0.6933 -0.2558 0.7918 0.121 Uiso 0.625(11) 1 calc PR A 2
C232 C 0.7555(13) -0.1101(11) 0.8618(6) 0.037(4) Uani 0.625(11) 1 d PDU A 2
H23G H 0.6873 -0.1108 0.8588 0.055 Uiso 0.625(11) 1 calc PR A 2
H23H H 0.7778 -0.0461 0.8605 0.055 Uiso 0.625(11) 1 calc PR A 2
H23I H 0.7743 -0.1384 0.8972 0.055 Uiso 0.625(11) 1 calc PR A 2
C233 C 0.7550(14) 0.0794(13) 0.7602(9) 0.065(5) Uani 0.625(11) 1 d PDU A 2
H23J H 0.7232 0.0993 0.7255 0.078 Uiso 0.625(11) 1 calc PR A 2
H23K H 0.7072 0.0473 0.7829 0.078 Uiso 0.625(11) 1 calc PR A 2
C234 C 0.7783(19) 0.1657(15) 0.7910(9) 0.071(5) Uani 0.625(11) 1 d PDU A 2
H234 H 0.8432 0.1837 0.7802 0.085 Uiso 0.625(11) 1 calc PR A 2
C235 C 0.7755(19) 0.1597(15) 0.8550(8) 0.069(7) Uani 0.625(11) 1 d PDU A 2
H23L H 0.7157 0.1836 0.8685 0.103 Uiso 0.625(11) 1 calc PR A 2
H23M H 0.8265 0.1965 0.8707 0.103 Uiso 0.625(11) 1 calc PR A 2
H23N H 0.7826 0.0951 0.8665 0.103 Uiso 0.625(11) 1 calc PR A 2
C236 C 0.712(2) 0.2480(16) 0.7741(11) 0.085(8) Uani 0.625(11) 1 d PDU A 2
H23O H 0.6733 0.2294 0.7422 0.128 Uiso 0.625(11) 1 calc PR A 2
H23P H 0.7494 0.3020 0.7639 0.128 Uiso 0.625(11) 1 calc PR A 2
H23Q H 0.6713 0.2636 0.8056 0.128 Uiso 0.625(11) 1 calc PR A 2
O203 O 0.8404(9) 0.0011(11) 0.6754(4) 0.021(3) Uani 0.625(11) 1 d PDU A 2
P203 P 0.8443(5) -0.0155(5) 0.7377(3) 0.0338(15) Uani 0.625(11) 1 d PDU A 2
N11 N 0.8412(5) 0.1865(7) 0.4877(3) 0.037(2) Uani 1 1 d . A .
O11 O 0.9004(5) 0.1231(6) 0.4967(3) 0.0373(17) Uani 1 1 d . A .
O12 O 0.7713(5) 0.1905(7) 0.5202(3) 0.047(2) Uani 1 1 d . A .
O13 O 0.8495(5) 0.2434(7) 0.4491(3) 0.052(2) Uani 1 1 d . . .
N21 N 0.7214(6) -0.0994(6) 0.5270(4) 0.0334(19) Uani 1 1 d . . .
O21 O 0.7292(5) -0.0975(4) 0.5795(3) 0.0329(15) Uani 1 1 d . A .
O22 O 0.7495(5) -0.0287(5) 0.5005(3) 0.0327(16) Uani 1 1 d . A .
O23 O 0.6860(8) -0.1642(6) 0.5016(4) 0.061(2) Uani 1 1 d . A .
N31 N 0.9218(6) 0.1945(6) 0.6526(3) 0.0298(18) Uani 1 1 d . A .
O31 O 0.8355(5) 0.2042(5) 0.6432(3) 0.0390(18) Uani 1 1 d . A .
O32 O 0.9650(5) 0.1338(6) 0.6241(3) 0.0409(19) Uani 1 1 d . A .
O33 O 0.9616(6) 0.2399(6) 0.6892(3) 0.047(2) Uani 1 1 d . . .

loop_
_atom_site_aniso_label
_atom_site_aniso_U_11
_atom_site_aniso_U_22
_atom_site_aniso_U_33
_atom_site_aniso_U_23
_atom_site_aniso_U_13
_atom_site_aniso_U_12
Nd1 0.02213(19) 0.0317(2) 0.01503(17) -0.00500(19) -0.00012(17) 0.0007(2)
C1 0.018(4) 0.045(6) 0.031(5) -0.014(4) -0.006(4) 0.001(4)
C2 0.027(5) 0.049(6) 0.041(5) -0.018(5) -0.001(4) 0.006(5)
C3 0.030(6) 0.067(10) 0.067(8) -0.010(7) -0.011(5) -0.007(6)
C4 0.041(6) 0.049(8) 0.059(7) -0.008(6) 0.002(5) -0.011(5)
C5 0.026(5) 0.043(6) 0.026(4) -0.006(4) -0.005(4) -0.010(4)
C6 0.034(5) 0.051(6) 0.031(5) -0.021(5) 0.000(5) -0.008(5)
C7 0.077(9) 0.037(6) 0.044(6) -0.020(6) 0.019(7) -0.011(6)
C8 0.074(10) 0.077(10) 0.034(6) -0.012(6) 0.012(6) -0.013(8)
C9 0.039(6) 0.027(6) 0.039(5) -0.006(4) -0.011(5) 0.007(4)
C10 0.035(6) 0.053(8) 0.045(6) 0.013(6) 0.004(5) 0.007(5)
C11 0.051(7) 0.053(8) 0.041(6) 0.016(6) -0.004(5) 0.023(6)
C12 0.033(6) 0.109(12) 0.080(9) 0.059(9) 0.006(7) 0.004(9)
O1 0.035(3) 0.025(4) 0.030(3) -0.011(3) -0.002(3) 0.025(3)
P1 0.0237(11) 0.0291(13) 0.0244(11) -0.0086(10) -0.0022(9) 0.0062(10)
C13 0.019(4) 0.047(6) 0.018(4) 0.000(4) 0.000(3) 0.005(4)
C14 0.035(6) 0.054(7) 0.027(5) -0.001(5) -0.011(4) 0.004(5)
C15 0.045(6) 0.049(7) 0.057(7) -0.012(5) 0.001(6) -0.013(6)
C16 0.081(10) 0.051(8) 0.045(7) -0.015(6) 0.017(7) -0.016(7)
C17 0.013(4) 0.040(6) 0.027(4) 0.010(4) 0.003(3) 0.000(4)
C18 0.030(5) 0.055(7) 0.023(4) 0.011(4) -0.006(4) -0.021(5)
C19 0.032(6) 0.059(8) 0.063(8) 0.034(7) 0.001(5) -0.012(5)
C20 0.046(6) 0.024(5) 0.034(5) 0.007(4) 0.002(4) -0.012(4)
C21 0.031(5) 0.041(7) 0.024(4) 0.003(4) -0.007(4) -0.010(4)
C22 0.028(5) 0.046(6) 0.018(4) -0.001(4) -0.004(4) 0.007(4)
C23 0.074(9) 0.036(6) 0.030(5) -0.012(5) -0.004(5) -0.014(6)
C24 0.042(6) 0.063(8) 0.021(5) 0.009(5) -0.003(4) 0.018(6)
O2 0.017(3) 0.038(4) 0.021(3) -0.001(3) 0.002(2) 0.002(2)
P2 0.0169(10) 0.0454(15) 0.0148(10) 0.0034(9) -0.0025(8) -0.0020(9)
C25 0.054(9) 0.058(10) 0.023(8) -0.002(8) -0.014(8) 0.025(9)
C26 0.064(10) 0.072(10) 0.030(8) 0.004(8) -0.017(8) 0.046(9)
C27 0.071(17) 0.079(18) 0.034(13) -0.005(13) -0.007(13) 0.044(15)
C28 0.076(16) 0.059(16) 0.052(13) -0.017(13) 0.000(13) 0.052(13)
C29 0.058(9) 0.021(9) 0.036(9) 0.013(7) 0.003(8) 0.012(8)
C30 0.054(9) 0.030(8) 0.039(8) 0.003(8) -0.001(8) 0.007(8)
C31 0.054(17) 0.045(16) 0.058(17) 0.007(14) -0.032(14) 0.009(14)
C32 0.035(13) 0.038(12) 0.042(11) 0.025(10) -0.017(11) -0.013(11)
C33 0.069(10) 0.084(12) 0.047(10) -0.001(10) 0.011(9) -0.009(10)
C34 0.065(10) 0.089(12) 0.052(11) 0.001(10) 0.008(10) 0.007(10)
C35 0.046(18) 0.10(2) 0.038(14) -0.023(15) -0.007(14) -0.002(16)
C36 0.080(18) 0.10(2) 0.053(19) 0.027(17) 0.013(18) 0.001(18)
O3 0.030(9) 0.023(7) 0.017(6) 0.001(6) 0.005(6) 0.003(8)
P3 0.021(4) 0.034(4) 0.018(3) 0.002(3) -0.006(3) 0.010(3)
C225 0.065(9) 0.076(10) 0.038(7) 0.013(7) -0.018(7) 0.036(8)
C226 0.078(10) 0.078(9) 0.039(7) -0.006(7) -0.016(8) 0.055(8)
C227 0.070(13) 0.097(18) 0.038(9) -0.014(11) -0.029(9) 0.055(12)
C228 0.084(15) 0.047(12) 0.049(11) -0.018(10) -0.023(11) 0.031(11)
C229 0.060(8) 0.026(7) 0.029(7) 0.006(6) 0.003(6) 0.008(7)
C230 0.060(8) 0.034(7) 0.033(6) 0.012(6) 0.004(6) 0.006(6)
C231 0.113(18) 0.065(14) 0.064(13) 0.022(11) 0.024(15) -0.017(15)
C232 0.047(9) 0.035(9) 0.028(8) 0.003(7) 0.011(7) -0.001(8)
C233 0.071(9) 0.069(10) 0.055(8) -0.011(8) 0.008(7) -0.005(9)
C234 0.069(9) 0.087(11) 0.057(9) -0.002(9) 0.005(8) 0.008(9)
C235 0.067(14) 0.105(16) 0.035(9) -0.010(11) 0.019(10) -0.002(13)
C236 0.090(15) 0.085(15) 0.082(16) 0.023(13) 0.008(15) -0.006(13)
O203 0.025(6) 0.018(5) 0.019(4) 0.004(4) 0.000(4) 0.003(5)
P203 0.043(4) 0.042(4) 0.0165(19) -0.005(2) 0.009(2) -0.020(3)
N11 0.024(4) 0.069(7) 0.017(3) 0.016(4) -0.003(3) -0.007(4)
O11 0.026(4) 0.056(5) 0.030(4) -0.001(3) 0.002(3) 0.003(3)
O12 0.032(4) 0.076(6) 0.032(4) 0.026(4) 0.014(3) 0.004(4)
O13 0.032(4) 0.090(7) 0.035(4) 0.036(4) 0.001(3) -0.006(4)
N21 0.035(4) 0.035(5) 0.030(4) -0.005(4) -0.002(4) -0.017(4)
O21 0.040(4) 0.025(3) 0.033(4) -0.003(3) -0.013(3) 0.000(3)
O22 0.033(4) 0.036(4) 0.028(3) -0.004(3) -0.002(3) -0.014(3)
O23 0.072(6) 0.059(6) 0.052(5) -0.022(4) -0.012(5) -0.022(6)
N31 0.035(4) 0.033(5) 0.021(4) 0.000(3) -0.002(3) -0.011(4)
O31 0.035(4) 0.035(4) 0.047(4) -0.011(3) -0.002(3) -0.001(3)
O32 0.027(4) 0.058(5) 0.038(4) -0.020(4) -0.008(3) -0.013(4)
O33 0.060(5) 0.041(5) 0.038(4) -0.013(4) 0.000(4) -0.027(4)

loop_
_atom_type_symbol
_atom_type_description
_atom_type_scat_dispersion_real
_atom_type_scat_dispersion_imag
_atom_type_scat_source
C C 0.0033 0.0016 'International Tables Vol C Tables 4.2.6.8 and 6.1.1.4'
H H 0.0000 0.0000 'International Tables Vol C Tables 4.2.6.8 and 6.1.1.4'
N N 0.0061 0.0033 'International Tables Vol C Tables 4.2.6.8 and 6.1.1.4'
O O 0.0106 0.0060 'International Tables Vol C Tables 4.2.6.8 and 6.1.1.4'
P P 0.1023 0.0942 'International Tables Vol C Tables 4.2.6.8 and 6.1.1.4'
Nd Nd -0.1943 3.0179 'International Tables Vol C Tables 4.2.6.8 and 6.1.1.4'

loop_
_geom_angle_atom_site_label_1
_geom_angle_atom_site_label_2
_geom_angle_atom_site_label_3
_geom_angle
O203 Nd1 O1 83.7(4)
O203 Nd1 O2 90.1(4)
O1 Nd1 O2 151.5(2)
O203 Nd1 O3 10.2(6)
O1 Nd1 O3 90.8(6)
O2 Nd1 O3 80.5(6)
O203 Nd1 O12 148.9(4)
O1 Nd1 O12 122.8(2)
O2 Nd1 O12 73.6(2)
O3 Nd1 O12 145.1(7)
O203 Nd1 O32 72.2(4)
O1 Nd1 O32 76.8(3)
O2 Nd1 O32 127.5(2)
O3 Nd1 O32 80.9(6)
O12 Nd1 O32 96.6(3)
O203 Nd1 O31 76.4(4)
O1 Nd1 O31 126.7(2)
O2 Nd1 O31 78.1(2)
O3 Nd1 O31 77.6(7)
O12 Nd1 O31 74.5(3)
O32 Nd1 O31 50.1(2)
O203 Nd1 O22 127.7(4)
O1 Nd1 O22 77.3(2)
O2 Nd1 O22 84.8(2)
O3 Nd1 O22 122.9(6)
O12 Nd1 O22 78.0(3)
O32 Nd1 O22 144.8(2)
O31 Nd1 O22 150.7(2)
O203 Nd1 O21 78.9(4)
O1 Nd1 O21 77.4(2)
O2 Nd1 O21 74.2(2)
O3 Nd1 O21 73.3(6)
O12 Nd1 O21 119.7(3)
O32 Nd1 O21 142.9(3)
O31 Nd1 O21 142.5(2)
O22 Nd1 O21 49.6(2)
O203 Nd1 O11 145.0(4)
O1 Nd1 O11 73.9(2)
O2 Nd1 O11 122.0(2)
O3 Nd1 O11 155.1(6)
O12 Nd1 O11 49.8(2)
O32 Nd1 O11 76.7(2)
O31 Nd1 O11 95.7(3)
O22 Nd1 O11 73.5(2)
O21 Nd1 O11 120.3(3)
O203 Nd1 N31 69.7(4)
O1 Nd1 N31 101.5(2)
O2 Nd1 N31 102.3(2)
O3 Nd1 N31 75.2(6)
O12 Nd1 N31 87.7(3)
O32 Nd1 N31 25.3(2)
O31 Nd1 N31 25.1(2)
O22 Nd1 N31 161.7(2)
O21 Nd1 N31 148.5(2)
O11 Nd1 N31 88.6(2)
O203 Nd1 N11 156.9(4)
O1 Nd1 N11 98.5(2)
O2 Nd1 N11 97.9(2)
O3 Nd1 N11 161.7(6)
O12 Nd1 N11 24.8(2)
O32 Nd1 N11 85.9(3)
O31 Nd1 N11 84.1(3)
O22 Nd1 N11 74.8(2)
O21 Nd1 N11 124.0(2)
O11 Nd1 N11 24.9(2)
N31 Nd1 N11 87.4(2)
C2 C1 P1 116.9(7)
C2 C1 H1A 108.1
P1 C1 H1A 108.1
C2 C1 H1B 108.1
P1 C1 H1B 108.1
H1A C1 H1B 107.3
C4 C2 C1 114.0(8)
C4 C2 C3 108.7(9)
C1 C2 C3 109.4(9)
C4 C2 H2 108.2
C1 C2 H2 108.2
C3 C2 H2 108.2
C2 C3 H3A 109.5
C2 C3 H3B 109.5
H3A C3 H3B 109.5
C2 C3 H3C 109.5
H3A C3 H3C 109.5
H3B C3 H3C 109.5
C2 C4 H4A 109.5
C2 C4 H4B 109.5
H4A C4 H4B 109.5
C2 C4 H4C 109.5
H4A C4 H4C 109.5
H4B C4 H4C 109.5
C6 C5 P1 118.3(7)
C6 C5 H5A 107.7
P1 C5 H5A 107.7
C6 C5 H5B 107.7
P1 C5 H5B 107.7
H5A C5 H5B 107.1
C7 C6 C8 108.6(9)
C7 C6 C5 114.5(8)
C8 C6 C5 109.7(9)
C7 C6 H6 108.0
C8 C6 H6 108.0
C5 C6 H6 108.0
C6 C7 H7A 109.5
C6 C7 H7B 109.5
H7A C7 H7B 109.5
C6 C7 H7C 109.5
H7A C7 H7C 109.5
H7B C7 H7C 109.5
C6 C8 H8A 109.5
C6 C8 H8B 109.5
H8A C8 H8B 109.5
C6 C8 H8C 109.5
H8A C8 H8C 109.5
H8B C8 H8C 109.5
C10 C9 P1 116.0(8)
C10 C9 H9A 108.3
P1 C9 H9A 108.3
C10 C9 H9B 108.3
P1 C9 H9B 108.3
H9A C9 H9B 107.4
C11 C10 C9 110.9(9)
C11 C10 C12 109.9(10)
C9 C10 C12 108.1(10)
C11 C10 H10 109.3
C9 C10 H10 109.3
C12 C10 H10 109.3
C10 C11 H11A 109.5
C10 C11 H11B 109.5
H11A C11 H11B 109.5
C10 C11 H11C 109.5
H11A C11 H11C 109.5
H11B C11 H11C 109.5
C10 C12 H12A 109.5
C10 C12 H12B 109.5
H12A C12 H12B 109.5
C10 C12 H12C 109.5
H12A C12 H12C 109.5
H12B C12 H12C 109.5
P1 O1 Nd1 158.7(4)
O1 P1 C1 111.2(4)
O1 P1 C5 110.0(4)
C1 P1 C5 108.4(4)
O1 P1 C9 109.4(4)
C1 P1 C9 109.5(5)
C5 P1 C9 108.2(4)
C14 C13 P2 115.0(7)
C14 C13 H13A 108.5
P2 C13 H13A 108.5
C14 C13 H13B 108.5
P2 C13 H13B 108.5
H13A C13 H13B 107.5
C16 C14 C13 111.7(9)
C16 C14 C15 109.0(11)
C13 C14 C15 110.5(9)
C16 C14 H14 108.5
C13 C14 H14 108.5
C15 C14 H14 108.5
C14 C15 H15A 109.5
C14 C15 H15B 109.5
H15A C15 H15B 109.5
C14 C15 H15C 109.5
H15A C15 H15C 109.5
H15B C15 H15C 109.5
C14 C16 H16A 109.5
C14 C16 H16B 109.5
H16A C16 H16B 109.5
C14 C16 H16C 109.5
H16A C16 H16C 109.5
H16B C16 H16C 109.5
C18 C17 P2 116.2(7)
C18 C17 H17A 108.2
P2 C17 H17A 108.2
C18 C17 H17B 108.2
P2 C17 H17B 108.2
H17A C17 H17B 107.4
C20 C18 C17 112.8(8)
C20 C18 C19 109.4(8)
C17 C18 C19 110.6(10)
C20 C18 H18 108.0
C17 C18 H18 108.0
C19 C18 H18 108.0
C18 C19 H19A 109.5
C18 C19 H19B 109.5
H19A C19 H19B 109.5
C18 C19 H19C 109.5
H19A C19 H19C 109.5
H19B C19 H19C 109.5
C18 C20 H20A 109.5
C18 C20 H20B 109.5
H20A C20 H20B 109.5
C18 C20 H20C 109.5
H20A C20 H20C 109.5
H20B C20 H20C 109.5
C22 C21 P2 117.5(7)
C22 C21 H21A 107.9
P2 C21 H21A 107.9
C22 C21 H21B 107.9
P2 C21 H21B 107.9
H21A C21 H21B 107.2
C23 C22 C24 111.4(8)
C23 C22 C21 107.7(9)
C24 C22 C21 113.1(8)
C23 C22 H22 108.2
C24 C22 H22 108.2
C21 C22 H22 108.2
C22 C23 H23A 109.5
C22 C23 H23B 109.5
H23A C23 H23B 109.5
C22 C23 H23C 109.5
H23A C23 H23C 109.5
H23B C23 H23C 109.5
C22 C24 H24A 109.5
C22 C24 H24B 109.5
H24A C24 H24B 109.5
C22 C24 H24C 109.5
H24A C24 H24C 109.5
H24B C24 H24C 109.5
P2 O2 Nd1 153.0(4)
O2 P2 C13 110.5(4)
O2 P2 C17 111.9(4)
C13 P2 C17 108.6(5)
O2 P2 C21 111.4(4)
C13 P2 C21 110.2(5)
C17 P2 C21 104.0(5)
C26 C25 P3 111.8(16)
C26 C25 H25A 109.3
P3 C25 H25A 109.3
C26 C25 H25B 109.3
P3 C25 H25B 109.3
H25A C25 H25B 107.9
C28 C26 C25 115(2)
C28 C26 C27 103(2)
C25 C26 C27 107(2)
C28 C26 H26 110.4
C25 C26 H26 110.4
C27 C26 H26 110.4
C26 C27 H27A 109.5
C26 C27 H27B 109.5
H27A C27 H27B 109.5
C26 C27 H27C 109.5
H27A C27 H27C 109.5
H27B C27 H27C 109.5
C26 C28 H28A 109.5
C26 C28 H28B 109.5
H28A C28 H28B 109.5
C26 C28 H28C 109.5
H28A C28 H28C 109.5
H28B C28 H28C 109.5
C30 C29 P3 118.7(15)
C30 C29 H29A 107.6
P3 C29 H29A 107.6
C30 C29 H29B 107.6
P3 C29 H29B 107.6
H29A C29 H29B 107.1
C31 C30 C32 110.7(18)
C31 C30 C29 108.6(18)
C32 C30 C29 112.8(18)
C31 C30 H30 108.2
C32 C30 H30 108.2
C29 C30 H30 108.2
C30 C31 H31A 109.5
C30 C31 H31B 109.5
H31A C31 H31B 109.5
C30 C31 H31C 109.5
H31A C31 H31C 109.5
H31B C31 H31C 109.5
C30 C32 H32A 109.5
C30 C32 H32B 109.5
H32A C32 H32B 109.5
C30 C32 H32C 109.5
H32A C32 H32C 109.5
H32B C32 H32C 109.5
C34 C33 P3 116.1(17)
C34 C33 H33A 108.3
P3 C33 H33A 108.3
C34 C33 H33B 108.3
P3 C33 H33B 108.3
H33A C33 H33B 107.4
C33 C34 C35 112(2)
C33 C34 C36 109(2)
C35 C34 C36 108(2)
C33 C34 H34 109.2
C35 C34 H34 109.2
C36 C34 H34 109.2
C34 C35 H35A 109.5
C34 C35 H35B 109.5
H35A C35 H35B 109.5
C34 C35 H35C 109.5
H35A C35 H35C 109.5
H35B C35 H35C 109.5
C34 C36 H36A 109.5
C34 C36 H36B 109.5
H36A C36 H36B 109.5
C34 C36 H36C 109.5
H36A C36 H36C 109.5
H36B C36 H36C 109.5
P3 O3 Nd1 148.8(17)
O3 P3 C25 114.0(12)
O3 P3 C29 113.9(13)
C25 P3 C29 109.4(12)
O3 P3 C33 105.1(12)
C25 P3 C33 107.6(12)
C29 P3 C33 106.4(12)
C226 C225 P203 111.7(13)
C226 C225 H22A 109.3
P203 C225 H22A 109.3
C226 C225 H22B 109.3
P203 C225 H22B 109.3
H22A C225 H22B 107.9
C228 C226 C225 117.2(16)
C228 C226 C227 106.0(17)
C225 C226 C227 111.4(15)
C228 C226 H226 107.3
C225 C226 H226 107.3
C227 C226 H226 107.3
C226 C227 H22C 109.5
C226 C227 H22D 109.5
H22C C227 H22D 109.5
C226 C227 H22E 109.5
H22C C227 H22E 109.5
H22D C227 H22E 109.5
C226 C228 H22F 109.5
C226 C228 H22G 109.5
H22F C228 H22G 109.5
C226 C228 H22H 109.5
H22F C228 H22H 109.5
H22G C228 H22H 109.5
C230 C229 P203 121.6(11)
C230 C229 H22I 106.9
P203 C229 H22I 106.9
C230 C229 H22J 106.9
P203 C229 H22J 106.9
H22I C229 H22J 106.7
C231 C230 C232 108.0(15)
C231 C230 C229 109.1(15)
C232 C230 C229 113.5(13)
C231 C230 H230 108.7
C232 C230 H230 108.7
C229 C230 H230 108.7
C230 C231 H23D 109.5
C230 C231 H23E 109.5
H23D C231 H23E 109.5
C230 C231 H23F 109.5
H23D C231 H23F 109.5
H23E C231 H23F 109.5
C230 C232 H23G 109.5
C230 C232 H23H 109.5
H23G C232 H23H 109.5
C230 C232 H23I 109.5
H23G C232 H23I 109.5
H23H C232 H23I 109.5
C234 C233 P203 125.4(14)
C234 C233 H23J 106.0
P203 C233 H23J 106.0
C234 C233 H23K 106.0
P203 C233 H23K 106.0
H23J C233 H23K 106.3
C233 C234 C235 116.2(18)
C233 C234 C236 111.7(16)
C235 C234 C236 106.5(15)
C233 C234 H234 107.3
C235 C234 H234 107.3
C236 C234 H234 107.3
C234 C235 H23L 109.5
C234 C235 H23M 109.5
H23L C235 H23M 109.5
C234 C235 H23N 109.5
H23L C235 H23N 109.5
H23M C235 H23N 109.5
C234 C236 H23O 109.5
C234 C236 H23P 109.5
H23O C236 H23P 109.5
C234 C236 H23Q 109.5
H23O C236 H23Q 109.5
H23P C236 H23Q 109.5
P203 O203 Nd1 167.4(10)
O203 P203 C225 114.5(9)
O203 P203 C229 111.1(8)
C225 P203 C229 123.8(9)
O203 P203 C233 97.8(9)
C225 P203 C233 103.2(9)
C229 P203 C233 101.4(9)
O13 N11 O12 120.1(9)
O13 N11 O11 122.7(8)
O12 N11 O11 117.2(8)
O13 N11 Nd1 177.1(8)
O12 N11 Nd1 57.8(5)
O11 N11 Nd1 59.4(5)
N11 O11 Nd1 95.6(5)
N11 O12 Nd1 97.4(6)
O23 N21 O21 123.2(9)
O23 N21 O22 120.0(9)
O21 N21 O22 116.8(8)
O23 N21 Nd1 176.5(8)
O21 N21 Nd1 59.0(4)
O22 N21 Nd1 58.1(4)
N21 O21 Nd1 96.3(5)
N21 O22 Nd1 97.0(5)
O33 N31 O31 121.2(9)
O33 N31 O32 121.6(9)
O31 N31 O32 117.1(8)
O33 N31 Nd1 167.7(7)
O31 N31 Nd1 59.1(5)
O32 N31 Nd1 59.1(4)
N31 O31 Nd1 95.8(6)
N31 O32 Nd1 95.7(5)

loop_
_geom_bond_atom_site_label_1
_geom_bond_atom_site_label_2
_geom_bond_distance
Nd1 O203 2.350(11)
Nd1 O1 2.358(5)
Nd1 O2 2.378(6)
Nd1 O3 2.422(18)
Nd1 O12 2.556(8)
Nd1 O32 2.558(7)
Nd1 O31 2.560(7)
Nd1 O22 2.564(7)
Nd1 O21 2.583(7)
Nd1 O11 2.592(7)
Nd1 N31 2.967(8)
Nd1 N11 2.996(8)
C1 C2 1.541(14)
C1 P1 1.787(8)
C1 H1A 0.9900
C1 H1B 0.9900
C2 C4 1.526(14)
C2 C3 1.562(13)
C2 H2 1.0000
C3 H3A 0.9800
C3 H3B 0.9800
C3 H3C 0.9800
C4 H4A 0.9800
C4 H4B 0.9800
C4 H4C 0.9800
C5 C6 1.561(12)
C5 P1 1.807(9)
C5 H5A 0.9900
C5 H5B 0.9900
C6 C7 1.517(13)
C6 C8 1.534(14)
C6 H6 1.0000
C7 H7A 0.9800
C7 H7B 0.9800
C7 H7C 0.9800
C8 H8A 0.9800
C8 H8B 0.9800
C8 H8C 0.9800
C9 C10 1.531(13)
C9 P1 1.829(10)
C9 H9A 0.9900
C9 H9B 0.9900
C10 C11 1.528(14)
C10 C12 1.545(16)
C10 H10 1.0000
C11 H11A 0.9800
C11 H11B 0.9800
C11 H11C 0.9800
C12 H12A 0.9800
C12 H12B 0.9800
C12 H12C 0.9800
O1 P1 1.503(6)
C13 C14 1.537(14)
C13 P2 1.783(10)
C13 H13A 0.9900
C13 H13B 0.9900
C14 C16 1.518(17)
C14 C15 1.538(16)
C14 H14 1.0000
C15 H15A 0.9800
C15 H15B 0.9800
C15 H15C 0.9800
C16 H16A 0.9800
C16 H16B 0.9800
C16 H16C 0.9800
C17 C18 1.535(14)
C17 P2 1.803(9)
C17 H17A 0.9900
C17 H17B 0.9900
C18 C20 1.512(15)
C18 C19 1.538(15)
C18 H18 1.0000
C19 H19A 0.9800
C19 H19B 0.9800
C19 H19C 0.9800
C20 H20A 0.9800
C20 H20B 0.9800
C20 H20C 0.9800
C21 C22 1.538(13)
C21 P2 1.826(9)
C21 H21A 0.9900
C21 H21B 0.9900
C22 C23 1.526(14)
C22 C24 1.527(15)
C22 H22 1.0000
C23 H23A 0.9800
C23 H23B 0.9800
C23 H23C 0.9800
C24 H24A 0.9800
C24 H24B 0.9800
C24 H24C 0.9800
O2 P2 1.506(6)
C25 C26 1.55(2)
C25 P3 1.753(15)
C25 H25A 0.9900
C25 H25B 0.9900
C26 C28 1.53(2)
C26 C27 1.59(2)
C26 H26 1.0000
C27 H27A 0.9800
C27 H27B 0.9800
C27 H27C 0.9800
C28 H28A 0.9800
C28 H28B 0.9800
C28 H28C 0.9800
C29 C30 1.553(18)
C29 P3 1.798(15)
C29 H29A 0.9900
C29 H29B 0.9900
C30 C31 1.53(2)
C30 C32 1.536(19)
C30 H30 1.0000
C31 H31A 0.9800
C31 H31B 0.9800
C31 H31C 0.9800
C32 H32A 0.9800
C32 H32B 0.9800
C32 H32C 0.9800
C33 C34 1.52(2)
C33 P3 1.910(17)
C33 H33A 0.9900
C33 H33B 0.9900
C34 C35 1.53(2)
C34 C36 1.56(2)
C34 H34 1.0000
C35 H35A 0.9800
C35 H35B 0.9800
C35 H35C 0.9800
C36 H36A 0.9800
C36 H36B 0.9800
C36 H36C 0.9800
O3 P3 1.491(13)
C225 C226 1.541(18)
C225 P203 1.718(14)
C225 H22A 0.9900
C225 H22B 0.9900
C226 C228 1.53(2)
C226 C227 1.574(17)
C226 H226 1.0000
C227 H22C 0.9800
C227 H22D 0.9800
C227 H22E 0.9800
C228 H22F 0.9800
C228 H22G 0.9800
C228 H22H 0.9800
C229 C230 1.550(15)
C229 P203 1.765(13)
C229 H22I 0.9900
C229 H22J 0.9900
C230 C231 1.517(19)
C230 C232 1.526(17)
C230 H230 1.0000
C231 H23D 0.9800
C231 H23E 0.9800
C231 H23F 0.9800
C232 H23G 0.9800
C232 H23H 0.9800
C232 H23I 0.9800
C233 C234 1.490(19)
C233 P203 1.953(15)
C233 H23J 0.9900
C233 H23K 0.9900
C234 C235 1.537(19)
C234 C236 1.578(19)
C234 H234 1.0000
C235 H23L 0.9800
C235 H23M 0.9800
C235 H23N 0.9800
C236 H23O 0.9800
C236 H23P 0.9800
C236 H23Q 0.9800
O203 P203 1.515(10)
N11 O13 1.245(11)
N11 O12 1.269(10)
N11 O11 1.269(12)
N21 O23 1.227(11)
N21 O21 1.264(11)
N21 O22 1.270(11)
N31 O33 1.236(10)
N31 O31 1.266(11)
N31 O32 1.273(11)
